data_4507254
loop_
_publ_author_name
'Lin, Zu-Jin'
'Han, Li-Wei'
'Wu, Dong-Shuang'
'Huang, Yuan-Biao'
'Cao, Rong'

_publ_section_title
;
 Structure Versatility of Coordination Polymers Constructed from a
 Semirigid Tetracarboxylate Ligand: Syntheses, Structures, and
 Photoluminescent Properties
;
_journal_issue 1
_journal_name_full 'Crystal Growth &amp; Design'
_journal_page_first 255
_journal_paper_doi 10.1021/cg301405r
_journal_volume 13
_journal_year 2013
_chemical_formula_sum 'C17 H8 Dy O9'
_chemical_formula_weight 518.73
_chemical_name_systematic
; 
 ? 
;
_space_group_IT_number 20
_symmetry_cell_setting orthorhombic
_symmetry_space_group_name_Hall 'C 2c 2'
_symmetry_space_group_name_H-M 'C 2 2 21'
_atom_sites_solution_hydrogens geom
_atom_sites_solution_primary direct
_atom_sites_solution_secondary difmap
_audit_creation_method SHELXL-97
_cell_angle_alpha 90.00
_cell_angle_beta 90.00
_cell_angle_gamma 90.00
_cell_formula_units_Z 8
_cell_length_a 14.7885(10)
_cell_length_b 16.1587(8)
_cell_length_c 16.5084(8)
_cell_measurement_reflns_used 3373
_cell_measurement_temperature 298(2)
_cell_measurement_theta_max 28.9586
_cell_measurement_theta_min 2.4625
_cell_volume 3944.9(4)
_computing_cell_refinement
;
CrysAlisPro, Agilent Technologies,
Version 1.171.35.15 (release 03-08-2011 CrysAlis171 .NET)
(compiled Aug  3 2011,13:03:54)
;
_computing_data_collection
;
CrysAlisPro, Agilent Technologies,
Version 1.171.35.15 (release 03-08-2011 CrysAlis171 .NET)
(compiled Aug  3 2011,13:03:54)
;
_computing_data_reduction
;
CrysAlisPro, Agilent Technologies,
Version 1.171.35.15 (release 03-08-2011 CrysAlis171 .NET)
(compiled Aug  3 2011,13:03:54)
;
_computing_structure_refinement 'SHELXL-97 (Sheldrick, 1997)'
_computing_structure_solution 'SHELXS-97 (Sheldrick, 1990)'
_diffrn_ambient_temperature 298(2)
_diffrn_detector_area_resol_mean 16.2083
_diffrn_measured_fraction_theta_full 0.999
_diffrn_measured_fraction_theta_max 0.999
_diffrn_measurement_device_type 'Xcalibur, Eos'
_diffrn_measurement_method '\w scans'
_diffrn_radiation_monochromator graphite
_diffrn_radiation_source 'fine-focus sealed tube'
_diffrn_radiation_type MoK\a
_diffrn_radiation_wavelength 0.71073
_diffrn_reflns_av_R_equivalents 0.0317
_diffrn_reflns_av_sigmaI/netI 0.0446
_diffrn_reflns_limit_h_max 17
_diffrn_reflns_limit_h_min -14
_diffrn_reflns_limit_k_max 19
_diffrn_reflns_limit_k_min -18
_diffrn_reflns_limit_l_max 19
_diffrn_reflns_limit_l_min -19
_diffrn_reflns_number 5859
_diffrn_reflns_theta_full 24.99
_diffrn_reflns_theta_max 24.99
_diffrn_reflns_theta_min 2.47
_diffrn_standards_number 6978
_exptl_absorpt_coefficient_mu 3.831
_exptl_absorpt_correction_T_max 0.5972
_exptl_absorpt_correction_T_min 0.5455
_exptl_absorpt_correction_type multi-scan
_exptl_crystal_colour colorless
_exptl_crystal_density_diffrn 1.747
_exptl_crystal_density_method 'not measured'
_exptl_crystal_description block
_exptl_crystal_F_000 1984
_exptl_crystal_size_max 0.18
_exptl_crystal_size_mid 0.16
_exptl_crystal_size_min 0.15
_platon_squeeze_details
;
;
_refine_diff_density_max 0.965
_refine_diff_density_min -1.002
_refine_diff_density_rms 0.135
_refine_ls_abs_structure_details 'Flack H D (1983), Acta Cryst. A39, 876-881'
_refine_ls_abs_structure_Flack 0.02(3)
_refine_ls_extinction_method none
_refine_ls_goodness_of_fit_ref 1.151
_refine_ls_hydrogen_treatment constr
_refine_ls_matrix_type full
_refine_ls_number_parameters 239
_refine_ls_number_reflns 2894
_refine_ls_number_restraints 0
_refine_ls_restrained_S_all 1.151
_refine_ls_R_factor_all 0.0408
_refine_ls_R_factor_gt 0.0378
_refine_ls_shift/su_max 0.000
_refine_ls_shift/su_mean 0.000
_refine_ls_structure_factor_coef Fsqd
_refine_ls_weighting_details 'calc w=1/[\s^2^(Fo^2^)+(0.0257P)^2^+37.3895P] where P=(Fo^2^+2Fc^2^)/3'
_refine_ls_weighting_scheme calc
_refine_ls_wR_factor_gt 0.0853
_refine_ls_wR_factor_ref 0.0866
_reflns_number_gt 2707
_reflns_number_total 2894
_reflns_threshold_expression >2sigma(I)
_cod_data_source_file cg301405r_si_003.cif
_cod_data_source_block 9
_cod_depositor_comments
;
The following automatic conversions were performed:

'_symmetry_cell_setting' value 'Orthorhombic' changed to
'orthorhombic' according to
/home/saulius/struct/CIF-dictionaries/cif_core.dic dictionary named
'cif_core.dic' version 2.4.2 from
2011-04-26.

'_exptl_absorpt_correction_type' value 'Multi-scan'
changed to 'multi-scan' according to
/home/saulius/struct/CIF-dictionaries/cif_core.dic dictionary named
'cif_core.dic' version 2.4.2 from 2011-04-26.

Automatic conversion script
Id: cif_fix_values 1891 2012-01-12 08:04:46Z andrius 
;
_cod_original_sg_symbol_H-M C222(1)
_cod_database_code 4507254

loop_
_symmetry_equiv_pos_as_xyz
'x, y, z'
'-x, -y, z+1/2'
'x, -y, -z'
'-x, y, -z+1/2'
'x+1/2, y+1/2, z'
'-x+1/2, -y+1/2, z+1/2'
'x+1/2, -y+1/2, -z'
'-x+1/2, y+1/2, -z+1/2'

loop_
_atom_site_label
_atom_site_type_symbol
_atom_site_fract_x
_atom_site_fract_y
_atom_site_fract_z
_atom_site_U_iso_or_equiv
_atom_site_adp_type
_atom_site_occupancy
_atom_site_symmetry_multiplicity
_atom_site_calc_flag
_atom_site_refinement_flags
Dy1 Dy 0.66206(4) 0.0000 1.0000 0.02040(15) Uani 1 2 d S
Dy2 Dy 0.5000 0.16748(4) 0.7500 0.02175(16) Uani 1 2 d S
C1 C 0.6307(9) 0.2936(7) 0.7848(7) 0.038(3) Uani 1 1 d .
C2 C 0.7009(8) 0.3553(7) 0.8059(6) 0.037(3) Uani 1 1 d .
C3 C 0.7094(10) 0.3812(8) 0.8857(8) 0.058(4) Uani 1 1 d .
H3 H 0.6723 0.3585 0.9253 0.070 Uiso 1 1 calc R
C4 C 0.7702(12) 0.4382(9) 0.9060(7) 0.069(5) Uani 1 1 d .
C5 C 0.8220(10) 0.4768(7) 0.8463(6) 0.055(4) Uani 1 1 d .
H5 H 0.8632 0.5177 0.8606 0.066 Uiso 1 1 calc R
C6 C 0.8121(7) 0.4544(7) 0.7654(5) 0.0319(17) Uani 1 1 d .
C7 C 0.7510(7) 0.3921(6) 0.7459(9) 0.032(2) Uani 1 1 d .
H7 H 0.7442 0.3753 0.6924 0.038 Uiso 1 1 calc R
C8 C 0.8643(7) 0.4963(8) 0.7027(5) 0.0319(17) Uani 1 1 d .
C9 C 0.8037(15) 0.4562(17) 0.9946(16) 0.042(4) Uani 0.50 1 d P
H9A H 0.7918 0.4097 1.0302 0.050 Uiso 0.50 1 calc PR
H9B H 0.8678 0.4688 0.9956 0.050 Uiso 0.50 1 calc PR
C10 C 0.4967(9) 0.1410(6) 0.9562(6) 0.034(2) Uani 1 1 d .
C11 C 0.4524(7) 0.1949(7) 1.0170(6) 0.029(2) Uani 1 1 d .
C12 C 0.3917(6) 0.2572(6) 0.9953(9) 0.030(2) Uani 1 1 d .
H12 H 0.3778 0.2665 0.9411 0.035 Uiso 1 1 calc R
C13 C 0.3524(8) 0.3050(7) 1.0550(6) 0.035(3) Uani 1 1 d .
C14 C 0.3785(9) 0.2926(9) 1.1366(7) 0.054(4) Uani 1 1 d .
H14 H 0.3549 0.3262 1.1771 0.065 Uiso 1 1 calc R
C15 C 0.4390(10) 0.2306(10) 1.1560(7) 0.066(4) Uani 1 1 d .
C16 C 0.4747(8) 0.1837(8) 1.0984(6) 0.047(4) Uani 1 1 d .
H16 H 0.5156 0.1425 1.1126 0.057 Uiso 1 1 calc R
C17 C 0.2911(8) 0.3749(9) 1.0311(7) 0.039(3) Uani 1 1 d .
C18 C 0.451(2) 0.202(2) 1.2453(19) 0.066(4) Uani 0.50 1 d P
H18A H 0.3998 0.2184 1.2785 0.079 Uiso 0.50 1 calc PR
H18B H 0.4600 0.1431 1.2493 0.079 Uiso 0.50 1 calc PR
O1 O 0.5665(7) 0.2781(7) 0.8306(6) 0.076(3) Uani 1 1 d .
O2 O 0.6384(7) 0.2478(6) 0.7239(5) 0.059(3) Uani 1 1 d .
O3 O 0.8682(5) 0.4662(4) 0.6344(4) 0.0282(17) Uani 1 1 d .
O4 O 0.9007(6) 0.5664(5) 0.7238(4) 0.044(2) Uani 1 1 d .
O5 O 0.4595(5) 0.1428(4) 0.8832(4) 0.0278(17) Uani 1 1 d .
O6 O 0.5568(6) 0.0963(5) 0.9772(4) 0.048(2) Uani 1 1 d .
O7 O 0.2597(9) 0.3802(8) 0.9655(6) 0.102(5) Uani 1 1 d .
O8 O 0.2707(8) 0.4291(6) 1.0832(6) 0.078(4) Uani 1 1 d .
O9 O 0.7517(10) 0.4744(11) 0.9836(9) 0.042(4) Uani 0.50 1 d P
O10 O 0.4734(13) 0.2447(13) 1.2341(10) 0.066(4) Uani 0.50 1 d P

loop_
_atom_site_aniso_label
_atom_site_aniso_U_11
_atom_site_aniso_U_22
_atom_site_aniso_U_33
_atom_site_aniso_U_23
_atom_site_aniso_U_13
_atom_site_aniso_U_12
Dy1 0.0259(3) 0.0234(3) 0.0118(3) -0.0013(3) 0.000 0.000
Dy2 0.0289(3) 0.0252(3) 0.0111(3) 0.000 0.0008(3) 0.000
C1 0.061(8) 0.032(6) 0.021(5) -0.011(5) 0.003(6) -0.013(6)
C2 0.066(8) 0.031(6) 0.016(5) -0.004(4) 0.001(5) -0.022(6)
C3 0.094(11) 0.050(8) 0.030(7) -0.011(6) 0.012(7) -0.037(8)
C4 0.115(13) 0.074(10) 0.019(5) -0.004(6) 0.015(7) -0.055(10)
C5 0.093(10) 0.058(9) 0.013(4) -0.003(5) 0.002(6) -0.060(8)
C6 0.042(4) 0.047(4) 0.006(3) -0.005(3) -0.003(3) -0.011(4)
C7 0.053(6) 0.027(5) 0.015(4) -0.001(6) -0.001(6) -0.016(5)
C8 0.042(4) 0.047(4) 0.006(3) -0.005(3) -0.003(3) -0.011(4)
C9 0.045(8) 0.068(11) 0.013(6) -0.014(6) -0.002(8) -0.034(9)
C10 0.046(6) 0.025(5) 0.029(5) 0.007(4) -0.001(6) -0.004(6)
C11 0.034(5) 0.039(6) 0.014(5) 0.004(4) 0.000(4) 0.003(5)
C12 0.038(5) 0.043(6) 0.007(4) 0.003(5) 0.008(6) 0.010(5)
C13 0.037(6) 0.054(7) 0.014(4) 0.005(5) -0.004(5) 0.008(5)
C14 0.070(9) 0.076(9) 0.016(6) -0.017(6) -0.009(6) 0.037(8)
C15 0.064(8) 0.121(12) 0.013(4) -0.010(6) -0.013(5) 0.060(8)
C16 0.047(8) 0.072(9) 0.023(5) 0.003(6) -0.005(5) 0.033(7)
C17 0.032(6) 0.057(8) 0.029(6) -0.002(6) -0.004(5) 0.016(6)
C18 0.064(8) 0.121(12) 0.013(4) -0.010(6) -0.013(5) 0.060(8)
O1 0.087(7) 0.080(7) 0.060(6) -0.042(6) 0.046(6) -0.053(6)
O2 0.080(7) 0.062(6) 0.036(5) -0.028(4) -0.001(5) -0.019(5)
O3 0.041(4) 0.031(4) 0.013(3) 0.003(3) 0.004(3) 0.001(3)
O4 0.068(5) 0.040(4) 0.025(4) -0.006(3) 0.005(4) -0.030(4)
O5 0.036(4) 0.039(4) 0.009(3) 0.001(3) -0.002(3) 0.001(3)
O6 0.063(5) 0.054(5) 0.027(5) -0.010(4) -0.002(4) 0.039(5)
O7 0.165(12) 0.106(9) 0.034(5) -0.019(5) -0.039(7) 0.115(9)
O8 0.111(9) 0.081(7) 0.042(5) -0.023(5) -0.015(6) 0.072(7)
O9 0.045(8) 0.068(11) 0.013(6) -0.014(6) -0.002(8) -0.034(9)
O10 0.064(8) 0.121(12) 0.013(4) -0.010(6) -0.013(5) 0.060(8)

loop_
_atom_type_symbol
_atom_type_description
_atom_type_scat_dispersion_real
_atom_type_scat_dispersion_imag
_atom_type_scat_source
C C 0.0033 0.0016 'International Tables Vol C Tables 4.2.6.8 and 6.1.1.4'
H H 0.0000 0.0000 'International Tables Vol C Tables 4.2.6.8 and 6.1.1.4'
O O 0.0106 0.0060 'International Tables Vol C Tables 4.2.6.8 and 6.1.1.4'
Dy Dy -0.1892 4.4098 'International Tables Vol C Tables 4.2.6.8 and 6.1.1.4'

loop_
_geom_angle_atom_site_label_1
_geom_angle_atom_site_label_2
_geom_angle_atom_site_label_3
_geom_angle
_geom_angle_site_symmetry_1
_geom_angle_site_symmetry_3
O6 Dy1 O6 91.6(5) 3_557 .
O6 Dy1 O3 82.1(3) 3_557 8_646
O6 Dy1 O3 82.4(3) . 8_646
O6 Dy1 O3 82.4(3) 3_557 6_655
O6 Dy1 O3 82.1(3) . 6_655
O3 Dy1 O3 157.8(4) 8_646 6_655
O6 Dy1 O8 153.4(3) 3_557 7_557
O6 Dy1 O8 92.2(4) . 7_557
O3 Dy1 O8 72.3(3) 8_646 7_557
O3 Dy1 O8 124.1(3) 6_655 7_557
O6 Dy1 O8 92.2(4) 3_557 5_545
O6 Dy1 O8 153.4(3) . 5_545
O3 Dy1 O8 124.1(3) 8_646 5_545
O3 Dy1 O8 72.3(3) 6_655 5_545
O8 Dy1 O8 96.1(6) 7_557 5_545
O6 Dy1 O7 155.6(3) 3_557 7_557
O6 Dy1 O7 84.3(5) . 7_557
O3 Dy1 O7 120.9(3) 8_646 7_557
O3 Dy1 O7 73.2(3) 6_655 7_557
O8 Dy1 O7 51.0(3) 7_557 7_557
O8 Dy1 O7 81.4(5) 5_545 7_557
O6 Dy1 O7 84.3(4) 3_557 5_545
O6 Dy1 O7 155.6(3) . 5_545
O3 Dy1 O7 73.2(3) 8_646 5_545
O3 Dy1 O7 120.9(3) 6_655 5_545
O8 Dy1 O7 81.4(5) 7_557 5_545
O8 Dy1 O7 51.0(3) 5_545 5_545
O7 Dy1 O7 108.8(7) 7_557 5_545
O6 Dy1 C17 178.2(4) 3_557 7_557
O6 Dy1 C17 86.7(3) . 7_557
O3 Dy1 C17 97.2(3) 8_646 7_557
O3 Dy1 C17 97.8(3) 6_655 7_557
O8 Dy1 C17 26.4(3) 7_557 7_557
O8 Dy1 C17 89.6(4) 5_545 7_557
O7 Dy1 C17 24.6(3) 7_557 7_557
O7 Dy1 C17 97.1(4) 5_545 7_557
O6 Dy1 C17 86.7(3) 3_557 5_545
O6 Dy1 C17 178.2(4) . 5_545
O3 Dy1 C17 97.8(3) 8_646 5_545
O3 Dy1 C17 97.2(3) 6_655 5_545
O8 Dy1 C17 89.6(4) 7_557 5_545
O8 Dy1 C17 26.4(3) 5_545 5_545
O7 Dy1 C17 97.1(4) 7_557 5_545
O7 Dy1 C17 24.6(3) 5_545 5_545
C17 Dy1 C17 95.1(5) 7_557 5_545
O4 Dy2 O4 86.3(5) 5_445 8_646
O4 Dy2 O5 82.0(3) 5_445 4_656
O4 Dy2 O5 83.6(3) 8_646 4_656
O4 Dy2 O5 83.6(3) 5_445 .
O4 Dy2 O5 82.0(3) 8_646 .
O5 Dy2 O5 160.2(4) 4_656 .
O4 Dy2 O1 154.9(3) 5_445 .
O4 Dy2 O1 99.5(4) 8_646 .
O5 Dy2 O1 122.7(3) 4_656 .
O5 Dy2 O1 73.3(3) . .
O4 Dy2 O1 99.5(4) 5_445 4_656
O4 Dy2 O1 154.9(3) 8_646 4_656
O5 Dy2 O1 73.3(3) 4_656 4_656
O5 Dy2 O1 122.7(3) . 4_656
O1 Dy2 O1 85.6(6) . 4_656
O4 Dy2 O2 82.7(3) 5_445 4_656
O4 Dy2 O2 153.7(3) 8_646 4_656
O5 Dy2 O2 118.2(3) 4_656 4_656
O5 Dy2 O2 73.1(2) . 4_656
O1 Dy2 O2 81.6(4) . 4_656
O1 Dy2 O2 51.1(3) 4_656 4_656
O4 Dy2 O2 153.7(3) 5_445 .
O4 Dy2 O2 82.7(3) 8_646 .
O5 Dy2 O2 73.1(2) 4_656 .
O5 Dy2 O2 118.2(3) . .
O1 Dy2 O2 51.1(3) . .
O1 Dy2 O2 81.6(4) 4_656 .
O2 Dy2 O2 116.4(5) 4_656 .
O4 Dy2 C1 92.1(3) 5_445 4_656
O4 Dy2 C1 178.5(4) 8_646 4_656
O5 Dy2 C1 96.1(3) 4_656 4_656
O5 Dy2 C1 98.0(3) . 4_656
O1 Dy2 C1 82.0(4) . 4_656
O1 Dy2 C1 25.4(3) 4_656 4_656
O2 Dy2 C1 25.8(3) 4_656 4_656
O2 Dy2 C1 98.7(4) . 4_656
O1 C1 O2 116.1(11) . .
O1 C1 C2 122.0(10) . .
O2 C1 C2 121.5(12) . .
C7 C2 C3 120.4(11) . .
C7 C2 C1 120.0(9) . .
C3 C2 C1 119.4(11) . .
C4 C3 C2 120.7(13) . .
C3 C4 C5 120.1(11) . .
C3 C4 O9 112.2(13) . .
C5 C4 O9 123.6(12) . .
C3 C4 C9 125.2(14) . .
C5 C4 C9 113.7(14) . .
O9 C4 C9 32.2(10) . .
C6 C5 C4 120.3(10) . .
C7 C6 C5 118.6(10) . .
C7 C6 C8 121.0(9) . .
C5 C6 C8 120.4(9) . .
C2 C7 C6 119.8(11) . .
O3 C8 O4 124.7(10) . .
O3 C8 C6 119.6(10) . .
O4 C8 C6 115.7(8) . .
O9 C9 C4 102.4(17) 3_567 .
O6 C10 O5 125.8(10) . .
O6 C10 C11 119.1(9) . .
O5 C10 C11 114.8(10) . .
C16 C11 C12 119.5(11) . .
C16 C11 C10 118.2(10) . .
C12 C11 C10 122.3(10) . .
C13 C12 C11 119.4(12) . .
C12 C13 C14 119.1(11) . .
C12 C13 C17 119.1(9) . .
C14 C13 C17 121.4(11) . .
C15 C14 C13 120.0(11) . .
C16 C15 C14 120.5(10) . .
C16 C15 O10 127.3(13) . .
C14 C15 O10 109.3(14) . .
C16 C15 C18 117.9(16) . .
C14 C15 C18 120.5(16) . .
O10 C15 C18 30.1(16) . .
C15 C16 C11 121.5(11) . .
O7 C17 O8 118.6(12) . .
O7 C17 C13 122.2(12) . .
O8 C17 C13 119.2(10) . .
O7 C17 Dy1 61.1(7) . 5_455
O8 C17 Dy1 57.8(6) . 5_455
C13 C17 Dy1 173.4(8) . 5_455
O10 C18 C15 101(2) 4_657 .
C1 O1 Dy2 97.2(7) . .
C1 O2 Dy2 95.5(8) . .
C8 O3 Dy1 140.6(8) . 6_654
C8 O4 Dy2 163.3(8) . 5
C10 O5 Dy2 139.5(7) . .
C10 O6 Dy1 170.8(8) . .
C17 O7 Dy1 94.3(8) . 5_455
C17 O8 Dy1 95.8(7) . 5_455
C9 O9 C4 116.7(13) 3_567 .
C18 O10 C15 116.6(18) 4_657 .

loop_
_geom_bond_atom_site_label_1
_geom_bond_atom_site_label_2
_geom_bond_distance
_geom_bond_site_symmetry_2
Dy1 O6 2.233(8) 3_557
Dy1 O6 2.233(8) .
Dy1 O3 2.328(7) 8_646
Dy1 O3 2.328(7) 6_655
Dy1 O8 2.404(9) 7_557
Dy1 O8 2.404(9) 5_545
Dy1 O7 2.481(9) 7_557
Dy1 O7 2.481(9) 5_545
Dy1 C17 2.828(12) 7_557
Dy1 C17 2.828(12) 5_545
Dy2 O4 2.239(8) 5_445
Dy2 O4 2.239(8) 8_646
Dy2 O5 2.314(7) 4_656
Dy2 O5 2.314(7) .
Dy2 O1 2.435(9) .
Dy2 O1 2.435(9) 4_656
Dy2 O2 2.462(9) 4_656
Dy2 O2 2.462(9) .
Dy2 C1 2.867(12) 4_656
C1 O1 1.239(14) .
C1 O2 1.253(12) .
C1 C2 1.481(15) .
C2 C7 1.373(16) .
C2 C3 1.387(16) .
C3 C4 1.330(19) .
C4 C5 1.395(16) .
C4 O9 1.434(19) .
C4 C9 1.57(3) .
C5 C6 1.391(13) .
C6 C7 1.391(14) .
C6 C8 1.457(14) .
C8 O3 1.230(11) .
C8 O4 1.302(14) .
C9 O9 1.41(2) 3_567
C10 O6 1.197(14) .
C10 O5 1.325(12) .
C10 C11 1.482(14) .
C11 C16 1.396(13) .
C11 C12 1.397(14) .
C12 C13 1.381(16) .
C13 C14 1.415(15) .
C13 C17 1.500(16) .
C14 C15 1.381(18) .
C15 C16 1.325(16) .
C15 O10 1.40(2) .
C15 C18 1.55(3) .
C17 O7 1.183(13) .
C17 O8 1.264(15) .
C17 Dy1 2.828(12) 5_455
C18 O10 1.35(3) 4_657
O3 Dy1 2.328(7) 6_654
O4 Dy2 2.239(8) 5
O7 Dy1 2.481(9) 5_455
O8 Dy1 2.404(9) 5_455
O9 C9 1.41(2) 3_567
O10 C18 1.35(3) 4_657

loop_
_platon_squeeze_void_nr
_platon_squeeze_void_average_x
_platon_squeeze_void_average_y
_platon_squeeze_void_average_z
_platon_squeeze_void_volume
_platon_squeeze_void_count_electrons
1 0.000 0.000 -0.001 503.8 78.8
2 0.500 0.500 0.646 503.8 78.8
